data_1566341
loop_
_publ_author_name
'Angoy, Marta'
'Jim\'enez, M. Victoria'
'Lahoz, Fernando J.'
'Vispe, Eugenio'
'P\'erez-Torrente, Jes\'us J.'

_publ_section_title
;
 Polymerization of phenylacetylene catalyzed by rhodium(i) complexes with
 N-functionalized N-heterocyclic carbene ligands
;
_journal_issue 10
_journal_name_full 'Polymer Chemistry'
_journal_page_first 1411
_journal_page_last 1421
_journal_paper_doi 10.1039/D1PY01650D
_journal_volume 13
_journal_year 2022
_chemical_formula_moiety 'C21 H21 N3 Rh, F6 P, C H2 Cl2'
_chemical_formula_sum 'C22 H23 Cl2 F6 N3 P Rh'
_chemical_formula_weight 648.21
_space_group_crystal_system monoclinic
_space_group_IT_number 14
_space_group_name_Hall '-P 2ybc'
_space_group_name_H-M_alt 'P 1 21/c 1'
_atom_sites_solution_hydrogens mixed
_atom_sites_solution_primary direct
_atom_sites_solution_secondary difmap
_audit_creation_method SHELXL-2014/7
_audit_update_record
;
2020-02-24 deposited with the CCDC.	2022-02-09 downloaded from the CCDC.
;
_cell_angle_alpha 90
_cell_angle_beta 95.465(8)
_cell_angle_gamma 90
_cell_formula_units_Z 4
_cell_length_a 12.804(7)
_cell_length_b 13.813(8)
_cell_length_c 13.807(8)
_cell_measurement_reflns_used 9827
_cell_measurement_temperature 100(2)
_cell_measurement_theta_max 29.40
_cell_measurement_theta_min 2.544
_cell_volume 2431(2)
_computing_cell_refinement 'APEX2 v. 2008.4 (Bruker AXS, 2008)'
_computing_data_collection 'APEX2 v. 2008.4 (Bruker AXS, 2008)'
_computing_data_reduction 'APEX2 v. 2008.4 (Bruker AXS, 2008)'
_computing_molecular_graphics 'MERCURY, CCDC'
_computing_structure_refinement 'SHELXL-97 (Sheldrick, 1997)'
_computing_structure_solution 'SHELXS-97 (Sheldrick, 1990)'
_diffrn_ambient_temperature 100(2)
_diffrn_detector_area_resol_mean 8.26
_diffrn_measured_fraction_theta_full 0.998
_diffrn_measured_fraction_theta_max 0.923
_diffrn_measurement_device_type 'Bruker APEX system'
_diffrn_measurement_method '\w rotations with narrow frames'
_diffrn_radiation_monochromator graphite
_diffrn_radiation_source 'fine-focus sealed tube'
_diffrn_radiation_type MoK\a
_diffrn_radiation_wavelength 0.71073
_diffrn_reflns_av_R_equivalents 0.0268
_diffrn_reflns_av_unetI/netI 0.0240
_diffrn_reflns_Laue_measured_fraction_full 0.998
_diffrn_reflns_Laue_measured_fraction_max 0.923
_diffrn_reflns_limit_h_max 17
_diffrn_reflns_limit_h_min -17
_diffrn_reflns_limit_k_max 19
_diffrn_reflns_limit_k_min -18
_diffrn_reflns_limit_l_max 18
_diffrn_reflns_limit_l_min -18
_diffrn_reflns_number 26422
_diffrn_reflns_point_group_measured_fraction_full 0.998
_diffrn_reflns_point_group_measured_fraction_max 0.923
_diffrn_reflns_theta_full 27.500
_diffrn_reflns_theta_max 29.653
_diffrn_reflns_theta_min 1.598
_exptl_absorpt_coefficient_mu 1.052
_exptl_absorpt_correction_T_max 0.8410
_exptl_absorpt_correction_T_min 0.7257
_exptl_absorpt_correction_type multi-scan
_exptl_absorpt_process_details
; 
 Multi-scan correction included in APEX2 package (Bruker AXS, 2008)
;
_exptl_crystal_colour orange
_exptl_crystal_density_diffrn 1.771
_exptl_crystal_description prism
_exptl_crystal_F_000 1296
_exptl_crystal_size_max 0.294
_exptl_crystal_size_mid 0.211
_exptl_crystal_size_min 0.165
_refine_diff_density_max 0.732
_refine_diff_density_min -0.409
_refine_diff_density_rms 0.084
_refine_ls_extinction_method none
_refine_ls_goodness_of_fit_ref 1.069
_refine_ls_hydrogen_treatment mixed
_refine_ls_matrix_type full
_refine_ls_number_parameters 398
_refine_ls_number_reflns 6344
_refine_ls_number_restraints 2
_refine_ls_restrained_S_all 1.069
_refine_ls_R_factor_all 0.0360
_refine_ls_R_factor_gt 0.0305
_refine_ls_shift/su_max 0.001
_refine_ls_shift/su_mean 0.000
_refine_ls_structure_factor_coef Fsqd
_refine_ls_weighting_details 'w=1/[\s^2^(Fo^2^)+(0.0390P)^2^+2.0695P] where P=(Fo^2^+2Fc^2^)/3'
_refine_ls_weighting_scheme calc
_refine_ls_wR_factor_gt 0.0784
_refine_ls_wR_factor_ref 0.0812
_reflns_Friedel_coverage 0.000
_reflns_number_gt 5570
_reflns_number_total 6344
_reflns_threshold_expression 'I > 2\s(I)'
_cod_data_source_file d1py01650d2.cif
_cod_data_source_block 8_FJL209
_cod_depositor_comments 'Adding full bibliography for 1566341.cif.'
_cod_original_sg_symbol_H-M 'P 21/c'
_cod_database_code 1566341
_shelx_shelxl_version_number 2014/7
_shelx_space_group_comment
;
The symmetry employed for this shelxl refinement is uniquely defined
by the following loop, which should always be used as a source of
symmetry information in preference to the above space-group names.
They are only intended as comments.
;

loop_
_space_group_symop_operation_xyz
'x, y, z'
'-x, y+1/2, -z+1/2'
'-x, -y, -z'
'x, -y-1/2, z-1/2'

loop_
_atom_site_label
_atom_site_type_symbol
_atom_site_fract_x
_atom_site_fract_y
_atom_site_fract_z
_atom_site_U_iso_or_equiv
_atom_site_adp_type
_atom_site_occupancy
_atom_site_site_symmetry_order
_atom_site_calc_flag
_atom_site_refinement_flags_posn
_atom_site_refinement_flags_adp
_atom_site_refinement_flags_occupancy
_atom_site_disorder_assembly
_atom_site_disorder_group
Rh1 Rh 0.24738(2) 0.16146(2) 0.13216(2) 0.02058(6) Uani 1 1 d . . . . .
N1 N 0.38292(14) 0.17536(13) 0.04831(14) 0.0238(4) Uani 1 1 d . . . . .
N2 N 0.06126(14) 0.13305(13) -0.02753(13) 0.0217(3) Uani 1 1 d . . . . .
N3 N 0.18237(13) 0.02694(12) -0.02826(12) 0.0201(3) Uani 1 1 d . . . . .
C8 C 0.43603(19) 0.25593(18) 0.07327(19) 0.0313(5) Uani 1 1 d . . . . .
C9 C 0.5179(2) 0.2932(2) 0.0243(2) 0.0374(6) Uani 1 1 d . . . . .
C10 C 0.54647(18) 0.2462(2) -0.05471(19) 0.0345(5) Uani 1 1 d . . . . .
H10 H 0.6005 0.2714 -0.0900 0.041 Uiso 1 1 calc R U . . .
C11 C 0.49509(17) 0.15913(17) -0.08430(17) 0.0270(5) Uani 1 1 d . . . . .
C12 C 0.52443(18) 0.1081(2) -0.16654(18) 0.0322(5) Uani 1 1 d . . . . .
C13 C 0.47695(19) 0.0236(2) -0.19353(19) 0.0333(5) Uani 1 1 d . . . . .
C14 C 0.39975(18) -0.01502(18) -0.13877(18) 0.0290(5) Uani 1 1 d . . . . .
C15 C 0.36756(16) 0.03181(15) -0.05825(16) 0.0230(4) Uani 1 1 d . . . . .
C16 C 0.41357(16) 0.12324(16) -0.03021(16) 0.0229(4) Uani 1 1 d . . . . .
C17 C 0.28520(17) -0.01693(16) -0.00463(16) 0.0228(4) Uani 1 1 d . . . . .
C21 C 0.10777(17) 0.00208(16) -0.10342(16) 0.0244(4) Uani 1 1 d . . . . .
C20 C 0.03165(17) 0.06864(17) -0.10231(16) 0.0254(4) Uani 1 1 d . . . . .
C19 C 0.00020(19) 0.21794(18) -0.00548(19) 0.0309(5) Uani 1 1 d . . . . .
H19C H 0.0417 0.2586 0.0420 0.046 Uiso 1 1 calc R U . . .
H19B H -0.0642 0.1973 0.0216 0.046 Uiso 1 1 calc R U . . .
H19A H -0.0179 0.2550 -0.0652 0.046 Uiso 1 1 calc R U . . .
C18 C 0.15501(15) 0.10792(15) 0.01806(14) 0.0192(4) Uani 1 1 d . . . . .
C5 C 0.1833(2) 0.08194(17) 0.24056(17) 0.0290(5) Uani 1 1 d . . . . .
C4 C 0.1265(2) 0.16804(18) 0.22531(18) 0.0298(5) Uani 1 1 d . . . . .
C3 C 0.1771(2) 0.23983(18) 0.30051(18) 0.0338(5) Uani 1 1 d . . . . .
C2 C 0.2834(2) 0.25653(18) 0.26066(18) 0.0318(5) Uani 1 1 d . . . . .
C1 C 0.3397(2) 0.17228(18) 0.27495(18) 0.0311(5) Uani 1 1 d . . . . .
C7 C 0.2091(3) 0.17112(19) 0.38635(19) 0.0379(6) Uani 1 1 d . . . . .
C6 C 0.2684(2) 0.10134(18) 0.32362(17) 0.0324(5) Uani 1 1 d . . . . .
H8 H 0.413(2) 0.288(2) 0.126(2) 0.028(7) Uiso 1 1 d . . . . .
H9 H 0.545(3) 0.346(2) 0.048(2) 0.045(9) Uiso 1 1 d . . . . .
H12 H 0.575(2) 0.132(2) -0.199(2) 0.034(7) Uiso 1 1 d . . . . .
H13 H 0.494(2) -0.009(2) -0.249(2) 0.038(8) Uiso 1 1 d . . . . .
H14 H 0.3676(19) -0.0714(19) -0.1559(18) 0.022(6) Uiso 1 1 d . . . . .
H17B H 0.3004(19) -0.0134(17) 0.0630(18) 0.019(6) Uiso 1 1 d . . . . .
H17A H 0.2806(19) -0.0810(19) -0.0205(18) 0.020(6) Uiso 1 1 d . . . . .
H21 H 0.1152(19) -0.0485(19) -0.1424(18) 0.020(6) Uiso 1 1 d . . . . .
H20 H -0.025(2) 0.0767(18) -0.1402(19) 0.023(6) Uiso 1 1 d . . . . .
H5 H 0.160(2) 0.024(2) 0.223(2) 0.034(7) Uiso 1 1 d . . . . .
H4 H 0.059(2) 0.1754(19) 0.199(2) 0.032(7) Uiso 1 1 d . . . . .
H3 H 0.136(2) 0.295(2) 0.309(2) 0.045(9) Uiso 1 1 d . . . . .
H2 H 0.308(2) 0.315(2) 0.242(2) 0.038(8) Uiso 1 1 d . . . . .
H1 H 0.410(3) 0.161(2) 0.264(2) 0.042(9) Uiso 1 1 d . . . . .
H7B H 0.150(2) 0.143(2) 0.412(2) 0.033(8) Uiso 1 1 d . . . . .
H7A H 0.255(2) 0.201(2) 0.437(2) 0.044(8) Uiso 1 1 d . . . . .
H6 H 0.298(2) 0.050(2) 0.355(2) 0.036(8) Uiso 1 1 d . . . . .
P2 P 0.79008(4) 0.28253(4) 0.21518(4) 0.02504(12) Uani 1 1 d . . . . .
F2 F 0.79989(12) 0.33230(11) 0.32043(11) 0.0387(4) Uani 1 1 d . . . . .
F3 F 0.88824(13) 0.34325(12) 0.18671(13) 0.0474(4) Uani 1 1 d . . . . .
F5 F 0.69153(12) 0.22173(11) 0.24462(13) 0.0439(4) Uani 1 1 d . . . . .
F6 F 0.71354(13) 0.36702(12) 0.17530(12) 0.0438(4) Uani 1 1 d . . . . .
F1 F 0.77918(13) 0.23248(12) 0.11015(12) 0.0445(4) Uani 1 1 d . . . . .
F4 F 0.86658(15) 0.19767(13) 0.25580(15) 0.0551(5) Uani 1 1 d . . . . .
C50 C 0.1773(4) 0.9485(3) 0.5618(3) 0.0494(8) Uani 0.919(7) 1 d . . P A 1
H50A H 0.1748 0.8830 0.5907 0.059 Uiso 0.919(7) 1 calc R U P A 1
H50B H 0.1558 0.9428 0.4913 0.059 Uiso 0.919(7) 1 calc R U P A 1
Cl1 Cl 0.3064(2) 0.99293(9) 0.57913(11) 0.0561(4) Uani 0.919(7) 1 d . . P A 1
Cl2 Cl 0.0885(2) 1.02484(13) 0.61534(10) 0.0696(6) Uani 0.919(7) 1 d . . P A 1
Cl1B Cl 0.3420(12) 0.9968(10) 0.5699(10) 0.041(3) Uiso 0.081(7) 1 d D . P A 2
Cl2B Cl 0.1373(17) 1.0401(9) 0.6290(10) 0.055(4) Uiso 0.081(7) 1 d D . P A 2
C50B C 0.2153(14) 0.9576(15) 0.576(2) 0.036(11) Uiso 0.081(7) 1 d D . P A 2
H50C H 0.2169 0.8967 0.6143 0.043 Uiso 0.081(7) 1 calc R U P A 2
H50D H 0.1835 0.9430 0.5098 0.043 Uiso 0.081(7) 1 calc R U P A 2

loop_
_atom_site_aniso_label
_atom_site_aniso_U_11
_atom_site_aniso_U_22
_atom_site_aniso_U_33
_atom_site_aniso_U_23
_atom_site_aniso_U_13
_atom_site_aniso_U_12
Rh1 0.02003(9) 0.01981(9) 0.02141(9) -0.00301(6) -0.00060(6) -0.00024(6)
N1 0.0181(8) 0.0243(9) 0.0281(9) -0.0018(7) -0.0021(7) -0.0022(7)
N2 0.0178(8) 0.0241(9) 0.0232(9) 0.0035(7) 0.0017(6) -0.0004(7)
N3 0.0184(8) 0.0196(8) 0.0216(8) 0.0003(6) -0.0006(6) -0.0025(6)
C8 0.0268(11) 0.0311(12) 0.0350(13) -0.0069(10) -0.0024(9) -0.0065(9)
C9 0.0285(12) 0.0368(14) 0.0458(15) -0.0028(11) -0.0027(10) -0.0143(11)
C10 0.0207(11) 0.0408(14) 0.0411(13) 0.0056(11) -0.0012(9) -0.0083(10)
C11 0.0180(10) 0.0316(12) 0.0305(11) 0.0050(9) -0.0024(8) 0.0018(8)
C12 0.0191(11) 0.0442(14) 0.0334(12) 0.0059(10) 0.0033(9) 0.0077(10)
C13 0.0276(12) 0.0415(14) 0.0311(12) -0.0036(10) 0.0044(9) 0.0120(10)
C14 0.0256(11) 0.0274(11) 0.0334(12) -0.0038(9) 0.0000(9) 0.0051(9)
C15 0.0171(9) 0.0227(10) 0.0285(11) -0.0009(8) -0.0014(8) 0.0035(8)
C16 0.0161(9) 0.0254(10) 0.0261(10) 0.0004(8) -0.0034(7) 0.0018(8)
C17 0.0221(10) 0.0186(10) 0.0268(11) -0.0021(8) -0.0023(8) 0.0013(8)
C21 0.0249(10) 0.0233(10) 0.0242(10) -0.0008(8) -0.0019(8) -0.0076(8)
C20 0.0201(10) 0.0309(11) 0.0241(10) 0.0027(8) -0.0037(8) -0.0059(9)
C19 0.0239(11) 0.0323(12) 0.0364(12) 0.0019(10) 0.0026(9) 0.0075(9)
C18 0.0166(9) 0.0212(9) 0.0198(9) 0.0025(7) 0.0020(7) -0.0018(7)
C5 0.0389(13) 0.0241(11) 0.0239(11) -0.0012(8) 0.0018(9) -0.0037(10)
C4 0.0279(12) 0.0368(13) 0.0253(11) -0.0016(9) 0.0056(9) 0.0022(10)
C3 0.0457(14) 0.0274(12) 0.0287(12) -0.0054(9) 0.0054(10) 0.0089(11)
C2 0.0428(14) 0.0236(11) 0.0278(11) -0.0084(9) -0.0023(10) -0.0035(10)
C1 0.0338(13) 0.0310(12) 0.0265(11) -0.0085(9) -0.0068(9) 0.0002(10)
C7 0.0570(18) 0.0320(13) 0.0245(12) -0.0043(10) 0.0024(11) 0.0018(12)
C6 0.0477(15) 0.0244(11) 0.0238(11) -0.0014(9) -0.0030(10) 0.0038(10)
P2 0.0219(3) 0.0218(3) 0.0317(3) -0.0057(2) 0.0041(2) -0.0002(2)
F2 0.0368(8) 0.0458(9) 0.0332(8) -0.0128(6) 0.0011(6) -0.0017(7)
F3 0.0378(9) 0.0522(10) 0.0544(10) -0.0127(8) 0.0165(8) -0.0191(7)
F5 0.0396(8) 0.0332(8) 0.0620(11) -0.0140(7) 0.0215(8) -0.0136(7)
F6 0.0461(9) 0.0346(8) 0.0484(9) -0.0004(7) -0.0077(7) 0.0118(7)
F1 0.0439(9) 0.0470(9) 0.0440(9) -0.0227(7) 0.0123(7) -0.0099(7)
F4 0.0512(11) 0.0450(10) 0.0695(12) 0.0052(9) 0.0072(9) 0.0244(8)
C50 0.056(2) 0.046(2) 0.045(2) -0.0022(14) 0.0002(18) -0.0027(17)
Cl1 0.0572(10) 0.0524(6) 0.0564(6) 0.0029(4) -0.0069(6) -0.0053(6)
Cl2 0.0779(14) 0.0770(8) 0.0554(6) 0.0094(5) 0.0147(6) 0.0252(8)

loop_
_atom_type_symbol
_atom_type_description
_atom_type_scat_dispersion_real
_atom_type_scat_dispersion_imag
_atom_type_scat_source
C C 0.0033 0.0016 'International Tables Vol C Tables 4.2.6.8 and 6.1.1.4'
H H 0.0000 0.0000 'International Tables Vol C Tables 4.2.6.8 and 6.1.1.4'
N N 0.0061 0.0033 'International Tables Vol C Tables 4.2.6.8 and 6.1.1.4'
F F 0.0171 0.0103 'International Tables Vol C Tables 4.2.6.8 and 6.1.1.4'
Rh Rh -1.1178 0.9187 'International Tables Vol C Tables 4.2.6.8 and 6.1.1.4'
Cl Cl 0.1484 0.1585 'International Tables Vol C Tables 4.2.6.8 and 6.1.1.4'
P P 0.1023 0.0942 'International Tables Vol C Tables 4.2.6.8 and 6.1.1.4'

loop_
_geom_angle_atom_site_label_1
_geom_angle_atom_site_label_2
_geom_angle_atom_site_label_3
_geom_angle
_geom_angle_site_symmetry_1
_geom_angle_site_symmetry_3
_geom_angle_publ_flag
C18 Rh1 C5 97.22(9) . . ?
C18 Rh1 C4 94.73(10) . . ?
C5 Rh1 C4 38.98(10) . . ?
C18 Rh1 N1 93.13(8) . . ?
C5 Rh1 N1 144.40(9) . . ?
C4 Rh1 N1 170.70(8) . . ?
C18 Rh1 C1 161.29(9) . . ?
C5 Rh1 C1 66.94(10) . . ?
C4 Rh1 C1 79.26(11) . . ?
N1 Rh1 C1 94.74(10) . . ?
C18 Rh1 C2 154.45(9) . . ?
C5 Rh1 C2 78.69(10) . . ?
C4 Rh1 C2 66.12(10) . . ?
N1 Rh1 C2 104.88(9) . . ?
C1 Rh1 C2 36.16(9) . . ?
C8 N1 C16 117.4(2) . . ?
C8 N1 Rh1 110.36(16) . . ?
C16 N1 Rh1 131.75(14) . . ?
C18 N2 C20 110.53(18) . . ?
C18 N2 C19 125.57(19) . . ?
C20 N2 C19 123.86(19) . . ?
C18 N3 C21 111.62(18) . . ?
C18 N3 C17 120.50(17) . . ?
C21 N3 C17 127.47(18) . . ?
N1 C8 C9 124.8(2) . . ?
N1 C8 H8 114.5(17) . . ?
C9 C8 H8 120.7(17) . . ?
C10 C9 C8 119.1(2) . . ?
C10 C9 H9 126(2) . . ?
C8 C9 H9 115(2) . . ?
C9 C10 C11 119.3(2) . . ?
C9 C10 H10 120.4 . . ?
C11 C10 H10 120.4 . . ?
C10 C11 C12 120.2(2) . . ?
C10 C11 C16 119.2(2) . . ?
C12 C11 C16 120.6(2) . . ?
C13 C12 C11 120.3(2) . . ?
C13 C12 H12 121.1(19) . . ?
C11 C12 H12 118.6(19) . . ?
C12 C13 C14 120.0(2) . . ?
C12 C13 H13 121.1(19) . . ?
C14 C13 H13 118.8(19) . . ?
C15 C14 C13 122.2(2) . . ?
C15 C14 H14 116.8(16) . . ?
C13 C14 H14 120.9(16) . . ?
C14 C15 C16 118.9(2) . . ?
C14 C15 C17 117.6(2) . . ?
C16 C15 C17 123.48(19) . . ?
N1 C16 C11 120.2(2) . . ?
N1 C16 C15 121.94(19) . . ?
C11 C16 C15 117.8(2) . . ?
N3 C17 C15 111.37(18) . . ?
N3 C17 H17B 107.4(15) . . ?
C15 C17 H17B 112.2(15) . . ?
N3 C17 H17A 108.2(16) . . ?
C15 C17 H17A 110.4(16) . . ?
H17B C17 H17A 107(2) . . ?
C20 C21 N3 105.8(2) . . ?
C20 C21 H21 131.5(16) . . ?
N3 C21 H21 122.7(16) . . ?
C21 C20 N2 107.49(19) . . ?
C21 C20 H20 130.9(17) . . ?
N2 C20 H20 121.6(17) . . ?
N2 C19 H19C 109.5 . . ?
N2 C19 H19B 109.5 . . ?
H19C C19 H19B 109.5 . . ?
N2 C19 H19A 109.5 . . ?
H19C C19 H19A 109.5 . . ?
H19B C19 H19A 109.5 . . ?
N2 C18 N3 104.59(18) . . ?
N2 C18 Rh1 134.46(16) . . ?
N3 C18 Rh1 120.92(15) . . ?
C4 C5 C6 106.7(2) . . ?
C4 C5 Rh1 71.27(14) . . ?
C6 C5 Rh1 98.32(16) . . ?
C4 C5 H5 125.0(19) . . ?
C6 C5 H5 124.4(19) . . ?
Rh1 C5 H5 115.3(19) . . ?
C5 C4 C3 105.5(2) . . ?
C5 C4 Rh1 69.75(14) . . ?
C3 C4 Rh1 98.82(16) . . ?
C5 C4 H4 127.9(17) . . ?
C3 C4 H4 121.4(18) . . ?
Rh1 C4 H4 119.2(18) . . ?
C2 C3 C4 100.76(19) . . ?
C2 C3 C7 100.9(2) . . ?
C4 C3 C7 100.7(2) . . ?
C2 C3 H3 117(2) . . ?
C4 C3 H3 114(2) . . ?
C7 C3 H3 121(2) . . ?
C1 C2 C3 107.0(2) . . ?
C1 C2 Rh1 71.33(14) . . ?
C3 C2 Rh1 94.26(15) . . ?
C1 C2 H2 126.8(19) . . ?
C3 C2 H2 125.1(19) . . ?
Rh1 C2 H2 110.7(19) . . ?
C2 C1 C6 106.1(2) . . ?
C2 C1 Rh1 72.51(14) . . ?
C6 C1 Rh1 93.30(15) . . ?
C2 C1 H1 127.7(19) . . ?
C6 C1 H1 125.9(19) . . ?
Rh1 C1 H1 106(2) . . ?
C6 C7 C3 93.5(2) . . ?
C6 C7 H7B 114.0(18) . . ?
C3 C7 H7B 111.8(18) . . ?
C6 C7 H7A 112.1(19) . . ?
C3 C7 H7A 113.3(19) . . ?
H7B C7 H7A 111(3) . . ?
C5 C6 C1 101.22(19) . . ?
C5 C6 C7 100.2(2) . . ?
C1 C6 C7 101.0(2) . . ?
C5 C6 H6 117.5(19) . . ?
C1 C6 H6 118.0(19) . . ?
C7 C6 H6 115.8(19) . . ?
F6 P2 F3 90.16(11) . . ?
F6 P2 F4 179.66(11) . . ?
F3 P2 F4 90.07(11) . . ?
F6 P2 F5 89.90(10) . . ?
F3 P2 F5 179.58(10) . . ?
F4 P2 F5 89.87(11) . . ?
F6 P2 F1 90.32(10) . . ?
F3 P2 F1 90.38(9) . . ?
F4 P2 F1 89.93(11) . . ?
F5 P2 F1 90.04(9) . . ?
F6 P2 F2 89.52(9) . . ?
F3 P2 F2 90.14(9) . . ?
F4 P2 F2 90.23(10) . . ?
F5 P2 F2 89.45(9) . . ?
F1 P2 F2 179.46(9) . . ?
Cl1 C50 Cl2 111.7(2) . . ?
Cl1 C50 H50A 109.3 . . ?
Cl2 C50 H50A 109.3 . . ?
Cl1 C50 H50B 109.3 . . ?
Cl2 C50 H50B 109.3 . . ?
H50A C50 H50B 107.9 . . ?
Cl1B C50B Cl2B 113.7(10) . . ?
Cl1B C50B H50C 108.8 . . ?
Cl2B C50B H50C 108.8 . . ?
Cl1B C50B H50D 108.8 . . ?
Cl2B C50B H50D 108.8 . . ?
H50C C50B H50D 107.7 . . ?

loop_
_geom_bond_atom_site_label_1
_geom_bond_atom_site_label_2
_geom_bond_distance
_geom_bond_site_symmetry_2
_geom_bond_publ_flag
Rh1 C18 2.018(2) . ?
Rh1 C5 2.087(2) . ?
Rh1 C4 2.106(3) . ?
Rh1 N1 2.184(2) . ?
Rh1 C1 2.205(3) . ?
Rh1 C2 2.220(2) . ?
N1 C8 1.332(3) . ?
N1 C16 1.389(3) . ?
N2 C18 1.347(3) . ?
N2 C20 1.388(3) . ?
N2 C19 1.457(3) . ?
N3 C18 1.351(3) . ?
N3 C21 1.385(3) . ?
N3 C17 1.458(3) . ?
C8 C9 1.399(4) . ?
C8 H8 0.92(3) . ?
C9 C10 1.350(4) . ?
C9 H9 0.87(3) . ?
C10 C11 1.412(3) . ?
C10 H10 0.9500 . ?
C11 C12 1.417(3) . ?
C11 C16 1.429(3) . ?
C12 C13 1.351(4) . ?
C12 H12 0.89(3) . ?
C13 C14 1.406(4) . ?
C13 H13 0.93(3) . ?
C14 C15 1.382(3) . ?
C14 H14 0.90(3) . ?
C15 C16 1.431(3) . ?
C15 C17 1.504(3) . ?
C17 H17B 0.94(2) . ?
C17 H17A 0.91(3) . ?
C21 C20 1.341(3) . ?
C21 H21 0.89(3) . ?
C20 H20 0.86(3) . ?
C19 H19C 0.9800 . ?
C19 H19B 0.9800 . ?
C19 H19A 0.9800 . ?
C5 C4 1.399(4) . ?
C5 C6 1.529(3) . ?
C5 H5 0.89(3) . ?
C4 C3 1.534(4) . ?
C4 H4 0.92(3) . ?
C3 C2 1.532(4) . ?
C3 C7 1.543(4) . ?
C3 H3 0.94(3) . ?
C2 C1 1.373(4) . ?
C2 H2 0.91(3) . ?
C1 C6 1.537(4) . ?
C1 H1 0.93(3) . ?
C7 C6 1.543(4) . ?
C7 H7B 0.94(3) . ?
C7 H7A 0.96(3) . ?
C6 H6 0.90(3) . ?
P2 F6 1.5883(17) . ?
P2 F3 1.5911(17) . ?
P2 F4 1.5947(18) . ?
P2 F5 1.6000(16) . ?
P2 F1 1.6005(17) . ?
P2 F2 1.6017(17) . ?
C50 Cl1 1.759(5) . ?
C50 Cl2 1.763(4) . ?
C50 H50A 0.9900 . ?
C50 H50B 0.9900 . ?
Cl1B C50B 1.7200(14) . ?
Cl2B C50B 1.7201(12) . ?
C50B H50C 0.9900 . ?
C50B H50D 0.9900 . ?
